data_1522823
loop_
_publ_author_name
'Sarah, N.'
'Rajasekharan, T.'
'Schubert, K.'

_publ_section_title
;
 Ueber die Mischung Ni Zn Ga
;
_journal_name_full 'Zeitschrift fuer Metallkunde'
_journal_page_first 732
_journal_page_last 735
_journal_volume 72
_journal_year 1981
_chemical_formula_sum 'Ga5 Ni8 Zn36'
_space_group_IT_number 215
_symmetry_space_group_name_Hall 'P -4 2 3'
_symmetry_space_group_name_H-M 'P -4 3 m'
_cell_angle_alpha 90
_cell_angle_beta 90
_cell_angle_gamma 90
_cell_formula_units_Z 1
_cell_length_a 8.8483
_cell_length_b 8.8483
_cell_length_c 8.8483
_cell_volume 692.755
_citation_journal_id_ASTM ZEMTAE
_cod_data_source_file Sarah_ZEMTAE_1981_296.cif
_cod_data_source_block Ga5Ni8Zn36
_cod_original_cell_volume 692.7548
_cod_database_code 1522823

loop_
_symmetry_equiv_pos_as_xyz
x,y,z
y,-x,-z
-x,-y,z
-y,x,-z
x,-y,-z
-y,-x,z
-x,y,-z
y,x,z
z,x,y
x,-z,-y
-z,-x,y
-x,z,-y
z,-x,-y
-x,-z,y
-z,x,-y
x,z,y
y,z,x
y,-z,-x
-z,-y,x
-y,z,-x
z,y,x
-y,-z,x
-z,y,-x
z,-y,-x

loop_
_atom_site_label
_atom_site_type_symbol
_atom_site_fract_x
_atom_site_fract_y
_atom_site_fract_z
_atom_site_occupancy
_atom_site_U_iso_or_equiv
Ga1 Ga 0 0 0 1 0.0
Ga2 Ga 0.6066 0.6066 0.6066 1 0.0
Zn1 Zn 0.323 0 0 1 0.0
Zn2 Zn 0.8583 0.5 0.5 1 0.0
Ni1 Ni 0.329 0.329 0.329 1 0.0
Zn4 Zn 0.8137 0.8137 0.5438 1 0.0
Ni2 Ni 0.8254 0.8254 0.8254 1 0.0
Zn3 Zn 0.2959 0.2959 0.0517 1 0.0
